data_1563233
loop_
_publ_author_name
'Wu, Jing-Yun'
'Yang, Ciao-Wei'
'Chen, Hui-Fang'
'Jao, Yu-Chen'
'Huang, Sheng-Ming'
'Tsai, Chiitang'
'Tseng, Tien-Wen'
'Lee, Gene-Hsiang'
'Peng, Shie-Ming'
'Lu, Kuang-Lieh'

_publ_section_title
;
 Rare configuration of tautomeric benzimidazolecarboxylate ligands in
 cadmium(II) and copper(II) coordination polymers
;
_journal_issue 7
_journal_name_full 'Journal of Solid State Chemistry'
_journal_page_first 1740
_journal_page_last 1748
_journal_paper_doi 10.1016/j.jssc.2011.05.002
_journal_volume 184
_journal_year 2011
_chemical_formula_sum 'C18 H17 Cu N4 O5.5'
_chemical_formula_weight 440.90
_space_group_IT_number 14
_space_group_name_Hall '-P 2ybc'
_space_group_name_H-M_alt 'P 1 21/c 1'
_symmetry_cell_setting monoclinic
_symmetry_space_group_name_H-M 'P 1 21/c 1'
_atom_sites_solution_hydrogens geom
_atom_sites_solution_primary direct
_atom_sites_solution_secondary difmap
_audit_creation_method SHELXL-97
_cell_angle_alpha 90.00
_cell_angle_beta 104.601(3)
_cell_angle_gamma 90.00
_cell_formula_units_Z 4
_cell_length_a 14.7996(9)
_cell_length_b 8.8387(5)
_cell_length_c 13.8202(7)
_cell_measurement_temperature 293(2)
_cell_volume 1749.43(17)
_computing_cell_refinement 'Bruker SAINT'
_computing_data_collection 'Bruker SMART'
_computing_data_reduction 'Bruker SAINT'
_computing_structure_refinement 'SHELXL-97 (Sheldrick, 1997)'
_computing_structure_solution 'SIR92 (Giacovazzo et al, 1993)'
_diffrn_ambient_temperature 293(2)
_diffrn_measured_fraction_theta_full 0.986
_diffrn_measured_fraction_theta_max 0.986
_diffrn_measurement_device_type 'CCD area detector'
_diffrn_measurement_method 'phi and omega scans'
_diffrn_radiation_monochromator graphite
_diffrn_radiation_source 'fine-focus sealed tube'
_diffrn_radiation_type MoK\a
_diffrn_radiation_wavelength 0.71073
_diffrn_reflns_av_R_equivalents 0.0822
_diffrn_reflns_av_sigmaI/netI 0.1043
_diffrn_reflns_limit_h_max 19
_diffrn_reflns_limit_h_min -17
_diffrn_reflns_limit_k_max 11
_diffrn_reflns_limit_k_min -11
_diffrn_reflns_limit_l_max 17
_diffrn_reflns_limit_l_min -17
_diffrn_reflns_number 15886
_diffrn_reflns_theta_full 27.52
_diffrn_reflns_theta_max 27.52
_diffrn_reflns_theta_min 1.42
_exptl_absorpt_coefficient_mu 1.293
_exptl_absorpt_correction_type none
_exptl_crystal_colour blue
_exptl_crystal_density_diffrn 1.674
_exptl_crystal_density_method 'not measured'
_exptl_crystal_description block
_exptl_crystal_F_000 904
_exptl_crystal_size_max 0.05
_exptl_crystal_size_mid 0.05
_exptl_crystal_size_min 0.04
_refine_diff_density_max 0.418
_refine_diff_density_min -0.464
_refine_diff_density_rms 0.087
_refine_ls_extinction_method none
_refine_ls_goodness_of_fit_ref 0.998
_refine_ls_hydrogen_treatment constr
_refine_ls_matrix_type full
_refine_ls_number_parameters 264
_refine_ls_number_reflns 3979
_refine_ls_number_restraints 0
_refine_ls_restrained_S_all 0.998
_refine_ls_R_factor_all 0.1088
_refine_ls_R_factor_gt 0.0492
_refine_ls_shift/su_max 0.001
_refine_ls_shift/su_mean 0.000
_refine_ls_structure_factor_coef Fsqd
_refine_ls_weighting_details 'calc w=1/[\s^2^(Fo^2^)+(0.0521P)^2^+0.0000P] where P=(Fo^2^+2Fc^2^)/3'
_refine_ls_weighting_scheme calc
_refine_ls_wR_factor_gt 0.1080
_refine_ls_wR_factor_ref 0.1276
_reflns_number_gt 2282
_reflns_number_total 3979
_reflns_threshold_expression >2sigma(I)
_cod_data_source_file JSSC-2011-184-1740.cif
_cod_data_source_block i8534
_cod_depositor_comments
;
The following automatic conversions were performed:

data item '_symmetry_cell_setting' value 'Monoclinic' was changed to
'monoclinic' in accordance with the built-in table derived from the
CIF Core dictionary named 'cif_core.dic' version 2.4.5 last updated
on 2014-11-21.

Automatic conversion script
Id: cif_fix_values 8369 2020-08-20 11:38:08Z andrius 
;
_cod_original_sg_symbol_H-M P2(1)/c
_cod_original_formula_sum 'C18 H17 Cu N4 O5.50'
_cod_database_code 1563233

loop_
_symmetry_equiv_pos_as_xyz
'x, y, z'
'-x, y+1/2, -z+1/2'
'-x, -y, -z'
'x, -y-1/2, z-1/2'

loop_
_atom_site_label
_atom_site_type_symbol
_atom_site_fract_x
_atom_site_fract_y
_atom_site_fract_z
_atom_site_U_iso_or_equiv
_atom_site_adp_type
_atom_site_occupancy
_atom_site_symmetry_multiplicity
_atom_site_calc_flag
_atom_site_refinement_flags
_atom_site_disorder_assembly
_atom_site_disorder_group
Cu1 Cu 0.73216(4) 0.21751(5) 0.51332(3) 0.03306(18) Uani 1 1 d . . .
O2 O 0.5840(2) 0.5538(3) 0.90781(19) 0.0445(8) Uani 1 1 d . . .
O1 O 0.65192(19) 0.3393(3) 0.87868(17) 0.0309(6) Uani 1 1 d . . .
O3 O 0.8113(2) 0.2254(4) 0.1433(2) 0.0483(8) Uani 1 1 d . . .
O4 O 0.8865(2) 0.0383(4) 0.0888(2) 0.0708(11) Uani 1 1 d . . .
N1 N 0.6139(2) 0.6429(3) 0.4657(2) 0.0336(8) Uani 1 1 d . . .
H101 H 0.6074 0.7330 0.4364 0.040 Uiso 1 1 d R . .
N2 N 0.6673(2) 0.4123(3) 0.5098(2) 0.0270(7) Uani 1 1 d . . .
N3 N 0.9006(3) -0.1607(5) 0.5310(3) 0.0782(16) Uani 1 1 d . . .
H102 H 0.9250 -0.2456 0.5556 0.094 Uiso 1 1 d R . .
N4 N 0.8140(2) 0.0473(4) 0.5012(2) 0.0387(9) Uani 1 1 d . . .
C1 C 0.6558(3) 0.5198(4) 0.4400(3) 0.0299(9) Uani 1 1 d . . .
C2 C 0.6314(3) 0.4734(4) 0.5860(2) 0.0246(8) Uani 1 1 d . . .
C3 C 0.6323(3) 0.4167(4) 0.6796(2) 0.0280(9) Uani 1 1 d . . .
H3 H 0.6549 0.3202 0.6987 0.034 Uiso 1 1 calc R . .
C4 C 0.5983(3) 0.5089(4) 0.7442(3) 0.0262(9) Uani 1 1 d . . .
C5 C 0.5588(3) 0.6498(4) 0.7118(3) 0.0332(9) Uani 1 1 d . . .
H5 H 0.5328 0.7067 0.7546 0.040 Uiso 1 1 calc R . .
C6 C 0.5574(3) 0.7071(4) 0.6185(3) 0.0348(10) Uani 1 1 d . . .
H6 H 0.5308 0.8007 0.5975 0.042 Uiso 1 1 calc R . .
C7 C 0.5972(3) 0.6189(4) 0.5581(2) 0.0278(9) Uani 1 1 d . . .
C8 C 0.6903(3) 0.5124(5) 0.3484(3) 0.0465(12) Uani 1 1 d . . .
H8A H 0.7254 0.6022 0.3435 0.070 Uiso 1 1 calc R . .
H8B H 0.6382 0.5049 0.2909 0.070 Uiso 1 1 calc R . .
H8C H 0.7297 0.4253 0.3515 0.070 Uiso 1 1 calc R . .
C9 C 0.6110(3) 0.4645(4) 0.8512(3) 0.0301(9) Uani 1 1 d . . .
C10 C 0.8440(4) -0.0663(5) 0.5653(3) 0.0572(14) Uani 1 1 d . . .
C11 C 0.8522(3) 0.0199(5) 0.4198(3) 0.0361(10) Uani 1 1 d . . .
C12 C 0.8410(3) 0.0972(5) 0.3312(3) 0.0380(10) Uani 1 1 d . . .
H12 H 0.8058 0.1855 0.3189 0.046 Uiso 1 1 calc R . .
C13 C 0.8840(3) 0.0393(5) 0.2604(3) 0.0396(11) Uani 1 1 d . . .
C14 C 0.9409(3) -0.0886(6) 0.2822(3) 0.0591(14) Uani 1 1 d . . .
H14 H 0.9706 -0.1238 0.2348 0.071 Uiso 1 1 calc R . .
C15 C 0.9543(4) -0.1643(6) 0.3719(3) 0.0689(17) Uani 1 1 d . . .
H15 H 0.9935 -0.2480 0.3869 0.083 Uiso 1 1 calc R . .
C16 C 0.9066(3) -0.1093(6) 0.4386(3) 0.0575(14) Uani 1 1 d . . .
C17 C 0.8207(4) -0.0864(6) 0.6625(3) 0.079(2) Uani 1 1 d . . .
H17A H 0.7686 -0.0229 0.6648 0.119 Uiso 1 1 calc R . .
H17B H 0.8736 -0.0590 0.7157 0.119 Uiso 1 1 calc R . .
H17C H 0.8047 -0.1902 0.6700 0.119 Uiso 1 1 calc R . .
C18 C 0.8610(3) 0.1046(6) 0.1564(3) 0.0481(12) Uani 1 1 d . . .
O5 O 0.6218(2) 0.0841(3) 0.5873(2) 0.0569(9) Uani 1 1 d . . .
H103 H 0.5732 0.0807 0.6102 0.085 Uiso 1 1 d R . .
H104 H 0.6135 0.0191 0.5371 0.085 Uiso 1 1 d R . .
O6 O 0.0429(4) 0.8943(6) 0.0801(4) 0.0471(16) Uani 0.50 1 d P . .
H105 H 0.0970 0.9241 0.0814 0.071 Uiso 0.50 1 d PR . .
H106 H 0.0014 0.9557 0.0502 0.071 Uiso 0.50 1 d PR . .

loop_
_atom_site_aniso_label
_atom_site_aniso_U_11
_atom_site_aniso_U_22
_atom_site_aniso_U_33
_atom_site_aniso_U_23
_atom_site_aniso_U_13
_atom_site_aniso_U_12
Cu1 0.0462(3) 0.0344(3) 0.0188(2) 0.0001(2) 0.0086(2) 0.0143(2)
O2 0.082(2) 0.0333(16) 0.0272(15) -0.0065(12) 0.0310(16) -0.0034(15)
O1 0.0467(18) 0.0281(14) 0.0180(13) -0.0004(11) 0.0082(12) -0.0048(13)
O3 0.056(2) 0.061(2) 0.0243(15) 0.0064(14) 0.0026(14) -0.0242(18)
O4 0.059(2) 0.129(3) 0.0310(19) -0.0122(18) 0.0237(18) -0.007(2)
N1 0.055(2) 0.0249(17) 0.0232(17) 0.0055(14) 0.0144(16) 0.0078(16)
N2 0.035(2) 0.0295(17) 0.0172(15) -0.0004(12) 0.0074(14) 0.0053(15)
N3 0.120(4) 0.087(3) 0.028(2) 0.010(2) 0.018(2) 0.078(3)
N4 0.050(2) 0.047(2) 0.0211(17) 0.0028(15) 0.0133(16) 0.0210(18)
C1 0.039(3) 0.029(2) 0.023(2) 0.0006(16) 0.0094(18) 0.0051(18)
C2 0.031(2) 0.027(2) 0.0175(18) -0.0038(14) 0.0092(16) -0.0028(17)
C3 0.039(2) 0.0206(19) 0.0238(19) -0.0001(15) 0.0062(17) -0.0024(17)
C4 0.035(2) 0.0228(19) 0.0220(19) -0.0047(15) 0.0082(17) -0.0020(17)
C5 0.043(3) 0.032(2) 0.030(2) -0.0045(17) 0.0188(19) 0.0034(19)
C6 0.052(3) 0.026(2) 0.029(2) 0.0039(17) 0.015(2) 0.017(2)
C7 0.037(2) 0.028(2) 0.0192(18) 0.0031(15) 0.0086(17) 0.0051(18)
C8 0.075(3) 0.045(3) 0.027(2) 0.0049(18) 0.026(2) 0.010(2)
C9 0.041(3) 0.027(2) 0.025(2) -0.0043(16) 0.0137(18) -0.0081(19)
C10 0.081(4) 0.063(3) 0.029(2) 0.003(2) 0.016(2) 0.040(3)
C11 0.035(3) 0.051(3) 0.021(2) -0.0040(17) 0.0044(18) 0.017(2)
C12 0.037(3) 0.048(3) 0.027(2) -0.0003(18) 0.0051(19) 0.004(2)
C13 0.035(3) 0.059(3) 0.024(2) -0.0069(19) 0.0057(19) -0.001(2)
C14 0.044(3) 0.103(4) 0.032(3) -0.015(2) 0.015(2) 0.019(3)
C15 0.071(4) 0.098(4) 0.036(3) -0.010(3) 0.010(3) 0.053(3)
C16 0.070(4) 0.075(4) 0.027(2) 0.002(2) 0.011(2) 0.043(3)
C17 0.140(6) 0.071(4) 0.032(3) 0.022(2) 0.033(3) 0.058(4)
C18 0.031(3) 0.083(4) 0.031(2) -0.003(2) 0.009(2) -0.025(3)
O5 0.084(3) 0.0480(19) 0.0417(19) -0.0032(14) 0.0211(18) -0.0011(18)
O6 0.066(4) 0.040(4) 0.044(4) -0.005(3) 0.030(3) -0.010(3)

loop_
_atom_type_symbol
_atom_type_description
_atom_type_scat_dispersion_real
_atom_type_scat_dispersion_imag
_atom_type_scat_source
C C 0.0033 0.0016 'International Tables Vol C Tables 4.2.6.8 and 6.1.1.4'
H H 0.0000 0.0000 'International Tables Vol C Tables 4.2.6.8 and 6.1.1.4'
N N 0.0061 0.0033 'International Tables Vol C Tables 4.2.6.8 and 6.1.1.4'
O O 0.0106 0.0060 'International Tables Vol C Tables 4.2.6.8 and 6.1.1.4'
Cu Cu 0.3201 1.2651 'International Tables Vol C Tables 4.2.6.8 and 6.1.1.4'

loop_
_geom_angle_atom_site_label_1
_geom_angle_atom_site_label_2
_geom_angle_atom_site_label_3
_geom_angle
_geom_angle_site_symmetry_1
_geom_angle_site_symmetry_3
O3 Cu1 N4 92.10(13) 4_566 .
O3 Cu1 N2 88.39(12) 4_566 .
N4 Cu1 N2 167.45(13) . .
O3 Cu1 O1 179.15(13) 4_566 4_565
N4 Cu1 O1 87.87(12) . 4_565
N2 Cu1 O1 91.45(11) . 4_565
O3 Cu1 O5 92.82(12) 4_566 .
N4 Cu1 O5 99.10(12) . .
N2 Cu1 O5 93.41(11) . .
O1 Cu1 O5 88.02(10) 4_565 .
C9 O1 Cu1 128.4(2) . 4_566
C18 O3 Cu1 122.5(3) . 4_565
C1 N1 C7 108.9(3) . .
C1 N2 C2 105.4(3) . .
C1 N2 Cu1 127.9(2) . .
C2 N2 Cu1 126.5(2) . .
C10 N3 C16 108.2(4) . .
C10 N4 C11 105.5(3) . .
C10 N4 Cu1 128.8(3) . .
C11 N4 Cu1 125.7(3) . .
N2 C1 N1 111.7(3) . .
N2 C1 C8 125.3(3) . .
N1 C1 C8 122.9(3) . .
C3 C2 C7 120.6(3) . .
C3 C2 N2 130.2(3) . .
C7 C2 N2 109.0(3) . .
C2 C3 C4 117.8(3) . .
C3 C4 C5 120.3(3) . .
C3 C4 C9 120.3(3) . .
C5 C4 C9 119.2(3) . .
C6 C5 C4 122.1(3) . .
C7 C6 C5 116.8(3) . .
N1 C7 C6 132.8(3) . .
N1 C7 C2 105.1(3) . .
C6 C7 C2 122.1(3) . .
O2 C9 O1 124.6(4) . .
O2 C9 C4 118.3(3) . .
O1 C9 C4 117.1(3) . .
N4 C10 N3 111.3(4) . .
N4 C10 C17 125.2(4) . .
N3 C10 C17 123.5(4) . .
C12 C11 C16 120.7(4) . .
C12 C11 N4 130.3(4) . .
C16 C11 N4 109.0(3) . .
C11 C12 C13 118.0(4) . .
C12 C13 C14 120.3(4) . .
C12 C13 C18 119.8(4) . .
C14 C13 C18 119.6(4) . .
C15 C14 C13 121.9(4) . .
C14 C15 C16 116.5(4) . .
N3 C16 C15 131.6(4) . .
N3 C16 C11 105.9(4) . .
C15 C16 C11 122.4(4) . .
O4 C18 O3 124.0(4) . .
O4 C18 C13 120.0(5) . .
O3 C18 C13 116.0(4) . .

loop_
_geom_bond_atom_site_label_1
_geom_bond_atom_site_label_2
_geom_bond_distance
_geom_bond_site_symmetry_2
Cu1 O3 1.947(3) 4_566
Cu1 N4 1.965(3) .
Cu1 N2 1.966(3) .
Cu1 O1 2.003(2) 4_565
Cu1 O5 2.439(3) .
O2 C9 1.246(4) .
O1 C9 1.272(4) .
O1 Cu1 2.003(2) 4_566
O3 C18 1.283(6) .
O3 Cu1 1.947(3) 4_565
O4 C18 1.240(5) .
N1 C1 1.344(4) .
N1 C7 1.377(4) .
N2 C1 1.334(4) .
N2 C2 1.402(4) .
N3 C10 1.349(5) .
N3 C16 1.380(5) .
N4 C10 1.338(5) .
N4 C11 1.401(4) .
C1 C8 1.480(5) .
C2 C3 1.384(4) .
C2 C7 1.400(5) .
C3 C4 1.394(5) .
C4 C5 1.400(5) .
C4 C9 1.496(5) .
C5 C6 1.380(5) .
C6 C7 1.379(5) .
C10 C17 1.480(6) .
C11 C12 1.376(5) .
C11 C16 1.383(6) .
C12 C13 1.391(5) .
C13 C14 1.397(6) .
C13 C18 1.506(6) .
C14 C15 1.379(6) .
C15 C16 1.383(6) .
